data_1556238
loop_
_publ_author_name
'He, Xiaoming'
'Zhang, Ping'
'Lin, Jian-Bin'
'Huynh, Huy V.'
'Navarro Mu\~noz, Sandra E'
'Ling, Chang-Chun'
'Baumgartner, Thomas'

_publ_section_title
;
 Synthesis of P-triazole dithienophospholes and a cyclodextrin-based
 sensor via click chemistry.
;
_journal_issue 20
_journal_name_full 'Organic letters'
_journal_page_first 5322
_journal_page_last 5325
_journal_paper_doi 10.1021/ol402582p
_journal_volume 15
_journal_year 2013
_chemical_formula_sum 'C16.17 H5.67 F5 N3 O1.17 P S2'
_chemical_formula_weight 450.66
_space_group_IT_number 148
_space_group_name_Hall '-R 3'
_space_group_name_H-M_alt 'R -3 :H'
_symmetry_cell_setting trigonal
_symmetry_space_group_name_H-M 'R -3 :H'
_atom_sites_solution_hydrogens geom
_atom_sites_solution_primary direct
_atom_sites_solution_secondary difmap
_audit_creation_method SHELXL-97
_cell_angle_alpha 90.00
_cell_angle_beta 90.00
_cell_angle_gamma 120.00
_cell_formula_units_Z 18
_cell_length_a 35.0181(11)
_cell_length_b 35.0181(11)
_cell_length_c 8.0290(2)
_cell_measurement_reflns_used 11472
_cell_measurement_temperature 173(2)
_cell_measurement_theta_max 27.485
_cell_measurement_theta_min 0.998
_cell_volume 8526.6(4)
_computing_cell_refinement 'HKL Scalepack (Otwinowski & Minor 1997)'
_computing_data_collection 'Collect (Bruker AXS BV, 1997-2004)'
_computing_data_reduction 'HKL Denzo and Scalepack(Otwinowski&Minor 1997)'
_computing_structure_refinement 'SHELXL-97 (Sheldrick, 1997)'
_computing_structure_solution 'SHELXS-97 (Sheldrick, 1990)'
_diffrn_ambient_temperature 173(2)
_diffrn_measured_fraction_theta_full 1.000
_diffrn_measured_fraction_theta_max 1.000
_diffrn_measurement_device_type 'Nonius Kappa with APEX2 CCD diffractometer'
_diffrn_measurement_method CCD
_diffrn_radiation_monochromator graphite
_diffrn_radiation_source 'fine-focus sealed tube'
_diffrn_radiation_type MoK\a
_diffrn_radiation_wavelength 0.71073
_diffrn_reflns_av_R_equivalents 0.0607
_diffrn_reflns_av_sigmaI/netI 0.0333
_diffrn_reflns_limit_h_max 43
_diffrn_reflns_limit_h_min -43
_diffrn_reflns_limit_k_max 43
_diffrn_reflns_limit_k_min -43
_diffrn_reflns_limit_l_max 9
_diffrn_reflns_limit_l_min -9
_diffrn_reflns_number 19619
_diffrn_reflns_theta_full 26.00
_diffrn_reflns_theta_max 26.00
_diffrn_reflns_theta_min 1.16
_exptl_absorpt_coefficient_mu 0.426
_exptl_absorpt_correction_T_max 0.9790
_exptl_absorpt_correction_T_min 0.9586
_exptl_absorpt_correction_type multi-scan
_exptl_absorpt_process_details 'Sheldrick, G. M., SADABS 1997'
_exptl_crystal_colour light-yellow
_exptl_crystal_density_diffrn 1.580
_exptl_crystal_density_method 'not measured'
_exptl_crystal_description pillar
_exptl_crystal_F_000 4050
_exptl_crystal_size_max 0.10
_exptl_crystal_size_mid 0.08
_exptl_crystal_size_min 0.05
_refine_diff_density_max 1.212
_refine_diff_density_min -0.467
_refine_diff_density_rms 0.178
_refine_ls_extinction_method none
_refine_ls_goodness_of_fit_ref 1.007
_refine_ls_hydrogen_treatment constr
_refine_ls_matrix_type full
_refine_ls_number_parameters 261
_refine_ls_number_reflns 3723
_refine_ls_number_restraints 1
_refine_ls_restrained_S_all 1.007
_refine_ls_R_factor_all 0.0803
_refine_ls_R_factor_gt 0.0620
_refine_ls_shift/su_max 0.000
_refine_ls_shift/su_mean 0.000
_refine_ls_structure_factor_coef Fsqd
_refine_ls_weighting_details 'calc w=1/[\s^2^(Fo^2^)+(0.1500P)^2^+37.0000P] where P=(Fo^2^+2Fc^2^)/3'
_refine_ls_weighting_scheme calc
_refine_ls_wR_factor_gt 0.1947
_refine_ls_wR_factor_ref 0.2202
_reflns_number_gt 3094
_reflns_number_total 3723
_reflns_threshold_expression >2sigma(I)
_cod_data_source_file ol402582p_si_002.cif
_cod_data_source_block F5
_cod_depositor_comments
;
The following automatic conversions were performed:

data item '_symmetry_cell_setting' value 'Trigonal' was changed to
'trigonal' in accordance with the
/home/saulius/struct/COD-crude-data/automatic-downloads/DataCite-retrospective/ACS/depositions/lib/dictionaries/cif_core.dic
dictionary named 'cif_core.dic' version 2.4.2 last updated on
2011-04-26.

Automatic conversion script
Id: cif_fix_values 6909 2019-04-08 15:41:33Z antanas 
;
_cod_original_sg_symbol_H-M R-3
_cod_database_code 1556238

loop_
_symmetry_equiv_pos_as_xyz
'x, y, z'
'-y, x-y, z'
'-x+y, -x, z'
'x+2/3, y+1/3, z+1/3'
'-y+2/3, x-y+1/3, z+1/3'
'-x+y+2/3, -x+1/3, z+1/3'
'x+1/3, y+2/3, z+2/3'
'-y+1/3, x-y+2/3, z+2/3'
'-x+y+1/3, -x+2/3, z+2/3'
'-x, -y, -z'
'y, -x+y, -z'
'x-y, x, -z'
'-x+2/3, -y+1/3, -z+1/3'
'y+2/3, -x+y+1/3, -z+1/3'
'x-y+2/3, x+1/3, -z+1/3'
'-x+1/3, -y+2/3, -z+2/3'
'y+1/3, -x+y+2/3, -z+2/3'
'x-y+1/3, x+2/3, -z+2/3'

loop_
_atom_site_label
_atom_site_type_symbol
_atom_site_fract_x
_atom_site_fract_y
_atom_site_fract_z
_atom_site_U_iso_or_equiv
_atom_site_adp_type
_atom_site_occupancy
_atom_site_symmetry_multiplicity
_atom_site_calc_flag
_atom_site_refinement_flags
P1 P 0.09290(3) 0.34711(3) 0.11204(11) 0.0265(3) Uani 1 1 d .
O1 O 0.07467(9) 0.36636(9) -0.0051(3) 0.0331(6) Uani 1 1 d .
S1 S 0.21982(3) 0.41517(4) 0.30275(13) 0.0410(3) Uani 1 1 d .
S2 S 0.12555(3) 0.37545(3) 0.61318(12) 0.0356(3) Uani 1 1 d .
F1 F -0.01839(9) 0.16179(10) -0.1803(4) 0.0555(8) Uani 1 1 d .
F2 F -0.07518(11) 0.07590(12) -0.1214(5) 0.0809(11) Uani 1 1 d .
F3 F -0.09057(11) 0.04558(11) 0.1936(6) 0.0951(14) Uani 1 1 d .
F4 F -0.04985(12) 0.10077(12) 0.4511(5) 0.0872(12) Uani 1 1 d .
F5 F 0.00865(10) 0.18578(10) 0.3934(4) 0.0600(8) Uani 1 1 d .
N1 N 0.08902(12) 0.27196(12) -0.0206(4) 0.0379(8) Uani 1 1 d .
N2 N 0.06485(12) 0.22977(12) -0.0229(5) 0.0402(9) Uani 1 1 d .
N3 N 0.02909(11) 0.21955(11) 0.0748(4) 0.0340(8) Uani 1 1 d .
C1 C 0.22607(14) 0.41066(16) 0.0935(5) 0.0421(10) Uani 1 1 d .
H1A H 0.2539 0.4232 0.0399 0.051 Uiso 1 1 calc R
C2 C 0.18719(13) 0.38741(14) 0.0125(5) 0.0363(9) Uani 1 1 d .
H2A H 0.1844 0.3816 -0.1037 0.044 Uiso 1 1 calc R
C3 C 0.15143(13) 0.37295(13) 0.1240(5) 0.0298(8) Uani 1 1 d .
C4 C 0.16440(13) 0.38574(13) 0.2862(5) 0.0298(8) Uani 1 1 d .
C5 C 0.12822(12) 0.37272(12) 0.4022(5) 0.0286(8) Uani 1 1 d .
C6 C 0.08731(12) 0.35224(12) 0.3318(5) 0.0279(8) Uani 1 1 d .
C7 C 0.05308(14) 0.33812(14) 0.4497(5) 0.0328(9) Uani 1 1 d .
H7A H 0.0226 0.3230 0.4224 0.039 Uiso 1 1 calc R
C8 C 0.06907(14) 0.34878(14) 0.6065(5) 0.0360(9) Uani 1 1 d .
H8A H 0.0510 0.3422 0.7025 0.043 Uiso 1 1 calc R
C9 C 0.07017(13) 0.28970(13) 0.0781(4) 0.0283(8) Uani 1 1 d .
C10 C 0.03173(12) 0.25596(13) 0.1396(5) 0.0304(8) Uani 1 1 d .
H10A H 0.0114 0.2579 0.2123 0.036 Uiso 1 1 calc R
C11 C -0.00325(13) 0.17515(14) 0.1046(6) 0.0396(10) Uani 1 1 d .
C12 C -0.02495(14) 0.14695(16) -0.0255(7) 0.0452(11) Uani 1 1 d .
C13 C -0.05449(16) 0.10289(17) 0.0059(9) 0.0599(15) Uani 1 1 d .
C14 C -0.06264(18) 0.08798(18) 0.1664(10) 0.0664(17) Uani 1 1 d .
C15 C -0.04199(17) 0.11553(19) 0.2963(8) 0.0617(15) Uani 1 1 d .
C16 C -0.01168(15) 0.15942(16) 0.2656(6) 0.0468(11) Uani 1 1 d .
O1S O -0.0286(19) 0.0193(19) -0.361(5) 0.18(2) Uiso 0.17 1 d PD
H1O H -0.0097 0.0313 -0.4382 0.214 Uiso 0.17 1 d PR
C1S C -0.0318(13) 0.0191(13) -0.177(4) 0.067(9) Uiso 0.17 1 d PD
H1SA H -0.0625 -0.0003 -0.1437 0.100 Uiso 0.17 1 calc PR
H1SB H -0.0218 0.0491 -0.1378 0.100 Uiso 0.17 1 calc PR
H1SC H -0.0132 0.0084 -0.1289 0.100 Uiso 0.17 1 calc PR

loop_
_atom_site_aniso_label
_atom_site_aniso_U_11
_atom_site_aniso_U_22
_atom_site_aniso_U_33
_atom_site_aniso_U_23
_atom_site_aniso_U_13
_atom_site_aniso_U_12
P1 0.0295(5) 0.0319(5) 0.0218(5) 0.0000(4) -0.0008(3) 0.0182(4)
O1 0.0383(15) 0.0403(15) 0.0274(13) 0.0033(11) -0.0026(11) 0.0246(13)
S1 0.0282(5) 0.0510(7) 0.0390(6) 0.0014(5) -0.0039(4) 0.0163(5)
S2 0.0383(6) 0.0394(6) 0.0247(5) -0.0036(4) -0.0041(4) 0.0162(5)
F1 0.0511(17) 0.0609(18) 0.0567(17) -0.0213(14) -0.0125(13) 0.0297(15)
F2 0.0534(19) 0.055(2) 0.123(3) -0.040(2) -0.0254(19) 0.0189(16)
F3 0.050(2) 0.0408(18) 0.166(4) 0.014(2) -0.011(2) 0.0011(15)
F4 0.064(2) 0.070(2) 0.099(3) 0.037(2) 0.0138(19) 0.0125(19)
F5 0.0527(17) 0.0556(18) 0.0491(16) 0.0052(13) 0.0019(13) 0.0102(15)
N1 0.041(2) 0.0369(19) 0.0364(18) -0.0017(15) 0.0079(15) 0.0197(16)
N2 0.0374(19) 0.0349(19) 0.045(2) -0.0037(15) 0.0110(16) 0.0159(16)
N3 0.0309(17) 0.0331(18) 0.0401(19) -0.0046(14) 0.0020(14) 0.0177(15)
C1 0.028(2) 0.054(3) 0.042(2) 0.008(2) 0.0083(17) 0.019(2)
C2 0.033(2) 0.042(2) 0.035(2) 0.0051(17) 0.0030(16) 0.0195(19)
C3 0.0298(19) 0.034(2) 0.0283(19) 0.0031(15) 0.0001(15) 0.0177(17)
C4 0.0293(19) 0.032(2) 0.0312(19) 0.0016(15) -0.0009(15) 0.0173(17)
C5 0.031(2) 0.0281(19) 0.0265(18) -0.0003(14) -0.0031(15) 0.0148(16)
C6 0.0316(19) 0.0281(19) 0.0250(17) 0.0000(14) 0.0005(14) 0.0157(16)
C7 0.033(2) 0.035(2) 0.0289(19) -0.0008(16) 0.0017(15) 0.0157(17)
C8 0.037(2) 0.038(2) 0.031(2) -0.0043(17) 0.0024(16) 0.0167(18)
C9 0.0317(19) 0.032(2) 0.0247(17) -0.0024(14) -0.0020(14) 0.0188(17)
C10 0.0276(19) 0.034(2) 0.034(2) -0.0046(16) -0.0016(15) 0.0189(17)
C11 0.026(2) 0.034(2) 0.059(3) -0.0048(19) -0.0003(18) 0.0155(17)
C12 0.031(2) 0.046(3) 0.064(3) -0.012(2) -0.007(2) 0.023(2)
C13 0.034(2) 0.041(3) 0.104(5) -0.025(3) -0.019(3) 0.018(2)
C14 0.037(3) 0.037(3) 0.113(5) -0.001(3) -0.007(3) 0.010(2)
C15 0.039(3) 0.052(3) 0.083(4) 0.019(3) 0.008(3) 0.015(2)
C16 0.029(2) 0.044(3) 0.058(3) 0.001(2) -0.001(2) 0.011(2)

loop_
_atom_type_symbol
_atom_type_description
_atom_type_scat_dispersion_real
_atom_type_scat_dispersion_imag
_atom_type_scat_source
C C 0.0033 0.0016 'International Tables Vol C Tables 4.2.6.8 and 6.1.1.4'
H H 0.0000 0.0000 'International Tables Vol C Tables 4.2.6.8 and 6.1.1.4'
F F 0.0171 0.0103 'International Tables Vol C Tables 4.2.6.8 and 6.1.1.4'
N N 0.0061 0.0033 'International Tables Vol C Tables 4.2.6.8 and 6.1.1.4'
O O 0.0106 0.0060 'International Tables Vol C Tables 4.2.6.8 and 6.1.1.4'
P P 0.1023 0.0942 'International Tables Vol C Tables 4.2.6.8 and 6.1.1.4'
S S 0.1246 0.1234 'International Tables Vol C Tables 4.2.6.8 and 6.1.1.4'

loop_
_geom_angle_atom_site_label_1
_geom_angle_atom_site_label_2
_geom_angle_atom_site_label_3
_geom_angle
O1 P1 C9 111.61(17)
O1 P1 C3 116.94(17)
C9 P1 C3 109.52(18)
O1 P1 C6 119.16(17)
C9 P1 C6 104.77(17)
C3 P1 C6 92.94(17)
C4 S1 C1 91.6(2)
C5 S2 C8 91.10(19)
N2 N1 C9 110.0(3)
N1 N2 N3 106.5(3)
C10 N3 N2 110.9(3)
C10 N3 C11 128.2(3)
N2 N3 C11 120.7(3)
C2 C1 S1 113.0(3)
C2 C1 H1A 123.5
S1 C1 H1A 123.5
C1 C2 C3 110.9(4)
C1 C2 H2A 124.6
C3 C2 H2A 124.6
C4 C3 C2 113.2(4)
C4 C3 P1 108.9(3)
C2 C3 P1 137.5(3)
C3 C4 C5 114.2(3)
C3 C4 S1 111.4(3)
C5 C4 S1 134.3(3)
C6 C5 C4 115.0(3)
C6 C5 S2 111.7(3)
C4 C5 S2 133.3(3)
C5 C6 C7 113.1(3)
C5 C6 P1 108.8(3)
C7 C6 P1 137.9(3)
C8 C7 C6 111.5(4)
C8 C7 H7A 124.3
C6 C7 H7A 124.3
C7 C8 S2 112.7(3)
C7 C8 H8A 123.7
S2 C8 H8A 123.7
N1 C9 C10 108.0(3)
N1 C9 P1 124.1(3)
C10 C9 P1 127.9(3)
N3 C10 C9 104.6(3)
N3 C10 H10A 127.7
C9 C10 H10A 127.7
C16 C11 C12 119.6(4)
C16 C11 N3 119.5(4)
C12 C11 N3 120.9(4)
F1 C12 C11 120.4(4)
F1 C12 C13 119.6(5)
C11 C12 C13 119.9(5)
F2 C13 C14 121.1(5)
F2 C13 C12 119.3(6)
C14 C13 C12 119.6(5)
F3 C14 C15 120.1(7)
F3 C14 C13 118.7(6)
C15 C14 C13 121.2(5)
F4 C15 C14 120.8(5)
F4 C15 C16 119.7(6)
C14 C15 C16 119.5(6)
F5 C16 C11 121.0(4)
F5 C16 C15 118.8(5)
C11 C16 C15 120.2(5)
C1S O1S H1O 140.5
O1S C1S H1SA 109.5
O1S C1S H1SB 109.5
H1SA C1S H1SB 109.5
O1S C1S H1SC 109.5
H1SA C1S H1SC 109.5
H1SB C1S H1SC 109.5

loop_
_geom_bond_atom_site_label_1
_geom_bond_atom_site_label_2
_geom_bond_distance
P1 O1 1.475(3)
P1 C9 1.775(4)
P1 C3 1.782(4)
P1 C6 1.794(4)
S1 C4 1.687(4)
S1 C1 1.711(4)
S2 C5 1.702(4)
S2 C8 1.714(4)
F1 C12 1.322(6)
F2 C13 1.333(6)
F3 C14 1.326(6)
F4 C15 1.321(7)
F5 C16 1.325(6)
N1 N2 1.284(5)
N1 C9 1.364(5)
N2 N3 1.365(5)
N3 C10 1.337(5)
N3 C11 1.413(6)
C1 C2 1.353(6)
C1 H1A 0.9500
C2 C3 1.411(5)
C2 H2A 0.9500
C3 C4 1.378(5)
C4 C5 1.450(5)
C5 C6 1.363(5)
C6 C7 1.409(5)
C7 C8 1.353(6)
C7 H7A 0.9500
C8 H8A 0.9500
C9 C10 1.364(6)
C10 H10A 0.9500
C11 C16 1.378(7)
C11 C12 1.376(6)
C12 C13 1.385(7)
C13 C14 1.366(9)
C14 C15 1.358(9)
C15 C16 1.385(7)
O1S C1S 1.48(2)
O1S H1O 0.8498
C1S H1SA 0.9800
C1S H1SB 0.9800
C1S H1SC 0.9800

loop_
_geom_torsion_atom_site_label_1
_geom_torsion_atom_site_label_2
_geom_torsion_atom_site_label_3
_geom_torsion_atom_site_label_4
_geom_torsion
C9 N1 N2 N3 0.7(5)
N1 N2 N3 C10 -0.8(5)
N1 N2 N3 C11 -177.1(4)
C4 S1 C1 C2 -0.1(4)
S1 C1 C2 C3 0.1(5)
C1 C2 C3 C4 0.0(5)
C1 C2 C3 P1 171.6(4)
O1 P1 C3 C4 122.6(3)
C9 P1 C3 C4 -109.2(3)
C6 P1 C3 C4 -2.4(3)
O1 P1 C3 C2 -49.3(5)
C9 P1 C3 C2 78.9(5)
C6 P1 C3 C2 -174.3(5)
C2 C3 C4 C5 177.8(3)
P1 C3 C4 C5 3.7(4)
C2 C3 C4 S1 0.0(4)
P1 C3 C4 S1 -174.07(19)
C1 S1 C4 C3 0.0(3)
C1 S1 C4 C5 -177.1(4)
C3 C4 C5 C6 -3.6(5)
S1 C4 C5 C6 173.5(3)
C3 C4 C5 S2 173.0(3)
S1 C4 C5 S2 -9.9(6)
C8 S2 C5 C6 0.1(3)
C8 S2 C5 C4 -176.6(4)
C4 C5 C6 C7 176.9(3)
S2 C5 C6 C7 -0.5(4)
C4 C5 C6 P1 1.6(4)
S2 C5 C6 P1 -175.76(19)
O1 P1 C6 C5 -122.8(3)
C9 P1 C6 C5 111.5(3)
C3 P1 C6 C5 0.4(3)
O1 P1 C6 C7 63.7(5)
C9 P1 C6 C7 -62.0(5)
C3 P1 C6 C7 -173.1(4)
C5 C6 C7 C8 0.7(5)
P1 C6 C7 C8 174.0(4)
C6 C7 C8 S2 -0.6(5)
C5 S2 C8 C7 0.3(3)
N2 N1 C9 C10 -0.3(5)
N2 N1 C9 P1 -179.2(3)
O1 P1 C9 N1 93.7(3)
C3 P1 C9 N1 -37.4(4)
C6 P1 C9 N1 -136.0(3)
O1 P1 C9 C10 -84.9(4)
C3 P1 C9 C10 144.0(3)
C6 P1 C9 C10 45.4(4)
N2 N3 C10 C9 0.7(4)
C11 N3 C10 C9 176.6(4)
N1 C9 C10 N3 -0.2(4)
P1 C9 C10 N3 178.6(3)
C10 N3 C11 C16 -55.3(6)
N2 N3 C11 C16 120.3(5)
C10 N3 C11 C12 127.7(5)
N2 N3 C11 C12 -56.7(6)
C16 C11 C12 F1 177.7(4)
N3 C11 C12 F1 -5.3(6)
C16 C11 C12 C13 -1.1(7)
N3 C11 C12 C13 175.9(4)
F1 C12 C13 F2 1.4(7)
C11 C12 C13 F2 -179.8(4)
F1 C12 C13 C14 -177.2(5)
C11 C12 C13 C14 1.6(7)
F2 C13 C14 F3 2.3(8)
C12 C13 C14 F3 -179.1(5)
F2 C13 C14 C15 -179.2(5)
C12 C13 C14 C15 -0.6(8)
F3 C14 C15 F4 -1.1(9)
C13 C14 C15 F4 -179.6(5)
F3 C14 C15 C16 177.7(5)
C13 C14 C15 C16 -0.8(9)
C12 C11 C16 F5 -179.9(4)
N3 C11 C16 F5 3.1(7)
C12 C11 C16 C15 -0.3(7)
N3 C11 C16 C15 -177.4(4)
F4 C15 C16 F5 -0.4(8)
C14 C15 C16 F5 -179.1(5)
F4 C15 C16 C11 -180.0(5)
C14 C15 C16 C11 1.3(8)
